data_7116451
loop_
_publ_author_name
'Yu Jiang'
'Xiang-Ying Tang'
'Min Shi'

_publ_section_title
;
 A Rh-catalyzed 1,2-sulfur migration/aza-Diels-Alder cascade initiated by
 aza-vinyl carbenoids from sulfur-tethered N-sulfonyl-1,2,3-triazoles
;
_journal_name_full Chem.Commun.
_journal_page_first 2122
_journal_paper_doi 10.1039/C4cc08829H
_journal_volume 51
_journal_year 2015
_chemical_formula_sum 'C18 H19 N O2 S2'
_chemical_formula_weight 345.46
_chemical_name_systematic
; 
 ? 
;
_space_group_crystal_system monoclinic
_space_group_IT_number 14
_space_group_name_Hall '-P 2ybc'
_symmetry_space_group_name_Hall '-P 2ybc'
_symmetry_space_group_name_H-M 'P 1 21/c 1'
_atom_sites_solution_hydrogens geom
_audit_creation_method SHELXL-2013
_audit_update_record
;
2014-08-25 deposited with the CCDC.
2014-12-23 downloaded from the CCDC.
;
_cell_angle_alpha 90
_cell_angle_beta 102.158(2)
_cell_angle_gamma 90
_cell_formula_units_Z 4
_cell_length_a 9.6224(10)
_cell_length_b 14.3505(14)
_cell_length_c 13.0206(13)
_cell_measurement_reflns_used 2688
_cell_measurement_temperature 293(2)
_cell_measurement_theta_max 48.216
_cell_measurement_theta_min 5.587
_cell_volume 1757.6(3)
_computing_cell_refinement 'Bruker SMART'
_computing_data_collection 'Bruker SMART'
_computing_data_reduction 'Bruker SHELXTL'
_computing_molecular_graphics 'Bruker SHELXTL'
_computing_publication_material 'Bruker SHELXTL'
_computing_structure_refinement 'SHELXL-2013 (Sheldrick, 2013)'
_computing_structure_solution 'Bruker SHELXTL'
_diffrn_ambient_temperature 293(2)
_diffrn_measured_fraction_theta_full 1.000
_diffrn_measured_fraction_theta_max 1.000
_diffrn_measurement_device_type 'CCD area detector'
_diffrn_measurement_method 'phi and omega scans'
_diffrn_radiation_type MoK\a
_diffrn_radiation_wavelength 0.71073
_diffrn_reflns_av_R_equivalents 0.0313
_diffrn_reflns_av_unetI/netI 0.0355
_diffrn_reflns_Laue_measured_fraction_full 1.000
_diffrn_reflns_Laue_measured_fraction_max 1.000
_diffrn_reflns_limit_h_max 11
_diffrn_reflns_limit_h_min -11
_diffrn_reflns_limit_k_max 16
_diffrn_reflns_limit_k_min -17
_diffrn_reflns_limit_l_max 16
_diffrn_reflns_limit_l_min -15
_diffrn_reflns_number 10504
_diffrn_reflns_point_group_measured_fraction_full 1.000
_diffrn_reflns_point_group_measured_fraction_max 1.000
_diffrn_reflns_theta_full 25.242
_diffrn_reflns_theta_max 26.000
_diffrn_reflns_theta_min 2.139
_exptl_absorpt_coefficient_mu 0.311
_exptl_absorpt_correction_T_max 0.7457
_exptl_absorpt_correction_T_min 0.6617
_exptl_absorpt_correction_type multi-scan
_exptl_absorpt_process_details sadabs
_exptl_crystal_colour colorless
_exptl_crystal_density_diffrn 1.306
_exptl_crystal_description prismatic
_exptl_crystal_F_000 728
_exptl_crystal_size_max 0.211
_exptl_crystal_size_mid 0.165
_exptl_crystal_size_min 0.112
_refine_diff_density_max 0.322
_refine_diff_density_min -0.205
_refine_diff_density_rms 0.045
_refine_ls_extinction_method none
_refine_ls_goodness_of_fit_ref 1.028
_refine_ls_hydrogen_treatment constr
_refine_ls_matrix_type full
_refine_ls_number_parameters 211
_refine_ls_number_reflns 3442
_refine_ls_number_restraints 0
_refine_ls_restrained_S_all 1.028
_refine_ls_R_factor_all 0.0534
_refine_ls_R_factor_gt 0.0414
_refine_ls_shift/su_max 0.028
_refine_ls_shift/su_mean 0.001
_refine_ls_structure_factor_coef Fsqd
_refine_ls_weighting_details 'w=1/[\s^2^(Fo^2^)+(0.0663P)^2^+0.2027P] where P=(Fo^2^+2Fc^2^)/3'
_refine_ls_weighting_scheme calc
_refine_ls_wR_factor_gt 0.1103
_refine_ls_wR_factor_ref 0.1184
_reflns_Friedel_coverage 0.000
_reflns_number_gt 2718
_reflns_number_total 3442
_reflns_threshold_expression 'I > 2\s(I)'
_cod_data_source_file c4cc08829h2.cif
_cod_data_source_block cd214475
_cod_database_code 7116451
_shelx_space_group_comment
; 
The symmetry employed for this shelxl refinement is uniquely defined 
by the following loop, which should always be used as a source of 
symmetry information in preference to the above space-group names. 
They are only intended as comments. 
;
_shelxl_version_number 2013-4

loop_
_space_group_symop_operation_xyz
'x, y, z'
'-x, y+1/2, -z+1/2'
'-x, -y, -z'
'x, -y-1/2, z-1/2'

loop_
_atom_site_label
_atom_site_type_symbol
_atom_site_fract_x
_atom_site_fract_y
_atom_site_fract_z
_atom_site_U_iso_or_equiv
_atom_site_adp_type
_atom_site_occupancy
_atom_site_site_symmetry_order
_atom_site_calc_flag
_atom_site_refinement_flags_posn
_atom_site_refinement_flags_adp
S1 S -0.13530(5) 0.06325(4) 0.33963(4) 0.04988(18) Uani 1 1 d . .
S2 S 0.34507(6) 0.09188(4) 0.32427(4) 0.05618(19) Uani 1 1 d . .
N1 N 0.03516(17) 0.06792(11) 0.33345(12) 0.0452(4) Uani 1 1 d . .
O1 O -0.15474(18) 0.13352(12) 0.41299(12) 0.0746(5) Uani 1 1 d . .
O2 O -0.18235(16) -0.02900(11) 0.35676(13) 0.0694(5) Uani 1 1 d . .
C1 C 0.1088(2) -0.00523(13) 0.35813(14) 0.0456(4) Uani 1 1 d . .
H1 H 0.0648 -0.0580 0.3780 0.055 Uiso 1 1 calc R U
C2 C 0.2590(2) -0.00967(14) 0.35657(14) 0.0462(5) Uani 1 1 d . .
C3 C 0.3303(2) -0.08776(15) 0.38774(15) 0.0549(5) Uani 1 1 d . .
H3 H 0.2779 -0.1353 0.4099 0.066 Uiso 1 1 calc R U
C4 C 0.4815(2) -0.10886(19) 0.39185(19) 0.0727(7) Uani 1 1 d . .
H4A H 0.5224 -0.0603 0.3571 0.109 Uiso 1 1 calc R U
H4B H 0.4890 -0.1672 0.3573 0.109 Uiso 1 1 calc R U
H4C H 0.5313 -0.1128 0.4638 0.109 Uiso 1 1 calc R U
C5 C 0.25965(18) 0.11430(13) 0.19173(14) 0.0420(4) Uani 1 1 d . .
C6 C 0.2473(2) 0.20553(13) 0.15740(15) 0.0492(5) Uani 1 1 d . .
H6 H 0.2776 0.2536 0.2047 0.059 Uiso 1 1 calc R U
C7 C 0.1905(2) 0.22605(14) 0.05337(16) 0.0515(5) Uani 1 1 d . .
H7 H 0.1829 0.2879 0.0317 0.062 Uiso 1 1 calc R U
C8 C 0.1448(2) 0.15631(14) -0.01905(15) 0.0474(5) Uani 1 1 d . .
C9 C 0.1584(2) 0.06517(13) 0.01704(15) 0.0492(5) Uani 1 1 d . .
H9 H 0.1285 0.0171 -0.0303 0.059 Uiso 1 1 calc R U
C10 C 0.2143(2) 0.04332(13) 0.12023(16) 0.0464(5) Uani 1 1 d . .
H10 H 0.2217 -0.0186 0.1419 0.056 Uiso 1 1 calc R U
C11 C 0.0813(3) 0.17757(17) -0.13223(17) 0.0716(7) Uani 1 1 d . .
H11A H 0.1197 0.1356 -0.1765 0.107 Uiso 1 1 calc R U
H11B H 0.1038 0.2405 -0.1477 0.107 Uiso 1 1 calc R U
H11C H -0.0200 0.1702 -0.1448 0.107 Uiso 1 1 calc R U
C12 C -0.2159(2) 0.09910(13) 0.21150(15) 0.0441(4) Uani 1 1 d . .
C13 C -0.1454(2) 0.15211(13) 0.15067(15) 0.0474(5) Uani 1 1 d . .
H13 H -0.0512 0.1692 0.1761 0.057 Uiso 1 1 calc R U
C14 C -0.2152(2) 0.17971(14) 0.05191(17) 0.0524(5) Uani 1 1 d . .
H14 H -0.1668 0.2148 0.0106 0.063 Uiso 1 1 calc R U
C15 C -0.3562(2) 0.15626(15) 0.01285(17) 0.0569(6) Uani 1 1 d . .
C16 C -0.4252(2) 0.10412(19) 0.0761(2) 0.0692(7) Uani 1 1 d . .
H16 H -0.5203 0.0887 0.0518 0.083 Uiso 1 1 calc R U
C17 C -0.3567(2) 0.07463(18) 0.17383(19) 0.0644(6) Uani 1 1 d . .
H17 H -0.4044 0.0384 0.2146 0.077 Uiso 1 1 calc R U
C18 C -0.4321(3) 0.18697(19) -0.0949(2) 0.0839(8) Uani 1 1 d . .
H18A H -0.5214 0.2149 -0.0907 0.126 Uiso 1 1 calc R U
H18B H -0.4486 0.1340 -0.1408 0.126 Uiso 1 1 calc R U
H18C H -0.3747 0.2317 -0.1218 0.126 Uiso 1 1 calc R U

loop_
_atom_site_aniso_label
_atom_site_aniso_U_11
_atom_site_aniso_U_22
_atom_site_aniso_U_33
_atom_site_aniso_U_23
_atom_site_aniso_U_13
_atom_site_aniso_U_12
S1 0.0508(3) 0.0574(3) 0.0466(3) 0.0048(2) 0.0220(2) 0.0043(2)
S2 0.0499(3) 0.0662(4) 0.0483(3) 0.0087(2) 0.0010(2) -0.0156(2)
N1 0.0479(9) 0.0468(9) 0.0418(9) 0.0019(7) 0.0115(7) -0.0005(7)
O1 0.0847(12) 0.0919(12) 0.0532(9) -0.0118(8) 0.0278(9) 0.0203(9)
O2 0.0587(9) 0.0700(10) 0.0858(12) 0.0284(8) 0.0296(9) -0.0016(7)
C1 0.0525(11) 0.0463(11) 0.0403(10) 0.0049(8) 0.0146(9) -0.0051(8)
C2 0.0489(11) 0.0528(11) 0.0371(10) 0.0056(8) 0.0097(8) -0.0012(9)
C3 0.0579(13) 0.0636(13) 0.0444(11) 0.0103(10) 0.0138(10) 0.0051(10)
C4 0.0616(15) 0.0948(19) 0.0598(15) 0.0152(13) 0.0088(12) 0.0228(13)
C5 0.0367(9) 0.0471(11) 0.0438(10) 0.0041(8) 0.0125(8) -0.0045(7)
C6 0.0553(12) 0.0426(11) 0.0518(12) -0.0036(9) 0.0157(10) -0.0132(9)
C7 0.0634(13) 0.0403(10) 0.0538(12) 0.0065(9) 0.0193(10) -0.0035(9)
C8 0.0499(11) 0.0510(11) 0.0446(11) 0.0059(9) 0.0177(9) 0.0012(8)
C9 0.0566(12) 0.0456(11) 0.0472(11) -0.0069(9) 0.0153(10) -0.0031(8)
C10 0.0525(11) 0.0372(10) 0.0512(11) 0.0041(8) 0.0147(9) -0.0002(8)
C11 0.0927(19) 0.0723(16) 0.0491(13) 0.0095(11) 0.0135(13) 0.0034(13)
C12 0.0434(10) 0.0443(10) 0.0485(11) -0.0013(8) 0.0185(9) 0.0047(8)
C13 0.0460(10) 0.0457(11) 0.0510(12) 0.0015(9) 0.0114(9) -0.0022(8)
C14 0.0563(12) 0.0457(11) 0.0564(13) 0.0079(9) 0.0142(10) 0.0043(9)
C15 0.0562(13) 0.0560(13) 0.0571(13) -0.0022(10) 0.0087(11) 0.0166(10)
C16 0.0411(12) 0.0921(18) 0.0727(16) 0.0001(13) 0.0079(11) 0.0021(11)
C17 0.0443(12) 0.0851(17) 0.0676(15) 0.0051(12) 0.0206(11) -0.0084(10)
C18 0.0826(18) 0.0925(19) 0.0680(17) 0.0105(14) -0.0040(14) 0.0250(15)

loop_
_atom_type_symbol
_atom_type_description
_atom_type_scat_dispersion_real
_atom_type_scat_dispersion_imag
_atom_type_scat_source
C C 0.0033 0.0016 'International Tables Vol C Tables 4.2.6.8 and 6.1.1.4'
H H 0.0000 0.0000 'International Tables Vol C Tables 4.2.6.8 and 6.1.1.4'
N N 0.0061 0.0033 'International Tables Vol C Tables 4.2.6.8 and 6.1.1.4'
O O 0.0106 0.0060 'International Tables Vol C Tables 4.2.6.8 and 6.1.1.4'
S S 0.1246 0.1234 'International Tables Vol C Tables 4.2.6.8 and 6.1.1.4'

loop_
_geom_angle_atom_site_label_1
_geom_angle_atom_site_label_2
_geom_angle_atom_site_label_3
_geom_angle
O1 S1 O2 117.29(11)
O1 S1 N1 105.89(10)
O2 S1 N1 113.13(9)
O1 S1 C12 109.49(9)
O2 S1 C12 109.08(10)
N1 S1 C12 100.65(8)
C2 S2 C5 103.64(9)
C1 N1 S1 117.30(13)
N1 C1 C2 122.49(17)
N1 C1 H1 118.8
C2 C1 H1 118.8
C3 C2 C1 118.92(18)
C3 C2 S2 121.88(16)
C1 C2 S2 118.97(14)
C2 C3 C4 128.6(2)
C2 C3 H3 115.7
C4 C3 H3 115.7
C3 C4 H4A 109.5
C3 C4 H4B 109.5
H4A C4 H4B 109.5
C3 C4 H4C 109.5
H4A C4 H4C 109.5
H4B C4 H4C 109.5
C6 C5 C10 119.07(18)
C6 C5 S2 118.46(14)
C10 C5 S2 122.31(14)
C5 C6 C7 120.59(18)
C5 C6 H6 119.7
C7 C6 H6 119.7
C6 C7 C8 121.20(18)
C6 C7 H7 119.4
C8 C7 H7 119.4
C7 C8 C9 117.27(18)
C7 C8 C11 121.82(19)
C9 C8 C11 120.90(19)
C10 C9 C8 122.41(18)
C10 C9 H9 118.8
C8 C9 H9 118.8
C9 C10 C5 119.45(17)
C9 C10 H10 120.3
C5 C10 H10 120.3
C8 C11 H11A 109.5
C8 C11 H11B 109.5
H11A C11 H11B 109.5
C8 C11 H11C 109.5
H11A C11 H11C 109.5
H11B C11 H11C 109.5
C13 C12 C17 120.03(19)
C13 C12 S1 122.29(15)
C17 C12 S1 117.64(15)
C12 C13 C14 119.57(18)
C12 C13 H13 120.2
C14 C13 H13 120.2
C13 C14 C15 121.3(2)
C13 C14 H14 119.3
C15 C14 H14 119.3
C16 C15 C14 118.0(2)
C16 C15 C18 121.0(2)
C14 C15 C18 121.1(2)
C17 C16 C15 121.5(2)
C17 C16 H16 119.2
C15 C16 H16 119.2
C16 C17 C12 119.6(2)
C16 C17 H17 120.2
C12 C17 H17 120.2
C15 C18 H18A 109.5
C15 C18 H18B 109.5
H18A C18 H18B 109.5
C15 C18 H18C 109.5
H18A C18 H18C 109.5
H18B C18 H18C 109.5

loop_
_geom_bond_atom_site_label_1
_geom_bond_atom_site_label_2
_geom_bond_distance
S1 O1 1.4281(16)
S1 O2 1.4317(16)
S1 N1 1.6604(16)
S1 C12 1.762(2)
S2 C2 1.770(2)
S2 C5 1.7777(19)
N1 C1 1.269(2)
C1 C2 1.451(3)
C1 H1 0.9300
C2 C3 1.332(3)
C3 C4 1.475(3)
C3 H3 0.9300
C4 H4A 0.9600
C4 H4B 0.9600
C4 H4C 0.9600
C5 C6 1.380(3)
C5 C10 1.387(3)
C6 C7 1.381(3)
C6 H6 0.9300
C7 C8 1.382(3)
C7 H7 0.9300
C8 C9 1.387(3)
C8 C11 1.503(3)
C9 C10 1.374(3)
C9 H9 0.9300
C10 H10 0.9300
C11 H11A 0.9600
C11 H11B 0.9600
C11 H11C 0.9600
C12 C13 1.376(3)
C12 C17 1.385(3)
C13 C14 1.378(3)
C13 H13 0.9300
C14 C15 1.386(3)
C14 H14 0.9300
C15 C16 1.382(3)
C15 C18 1.504(3)
C16 C17 1.371(3)
C16 H16 0.9300
C17 H17 0.9300
C18 H18A 0.9600
C18 H18B 0.9600
C18 H18C 0.9600

loop_
_geom_torsion_atom_site_label_1
_geom_torsion_atom_site_label_2
_geom_torsion_atom_site_label_3
_geom_torsion_atom_site_label_4
_geom_torsion
O1 S1 N1 C1 120.50(16)
O2 S1 N1 C1 -9.28(18)
C12 S1 N1 C1 -125.52(16)
S1 N1 C1 C2 -179.56(13)
N1 C1 C2 C3 177.23(19)
N1 C1 C2 S2 2.6(3)
C5 S2 C2 C3 121.13(17)
C5 S2 C2 C1 -64.44(16)
C1 C2 C3 C4 179.2(2)
S2 C2 C3 C4 -6.3(3)
C2 S2 C5 C6 149.07(15)
C2 S2 C5 C10 -35.56(18)
C10 C5 C6 C7 0.1(3)
S2 C5 C6 C7 175.60(14)
C5 C6 C7 C8 -0.1(3)
C6 C7 C8 C9 0.0(3)
C6 C7 C8 C11 179.33(19)
C7 C8 C9 C10 0.2(3)
C11 C8 C9 C10 -179.18(19)
C8 C9 C10 C5 -0.2(3)
C6 C5 C10 C9 0.1(3)
S2 C5 C10 C9 -175.27(14)
O1 S1 C12 C13 87.59(18)
O2 S1 C12 C13 -142.85(16)
N1 S1 C12 C13 -23.64(17)
O1 S1 C12 C17 -90.35(19)
O2 S1 C12 C17 39.22(19)
N1 S1 C12 C17 158.42(17)
C17 C12 C13 C14 -0.7(3)
S1 C12 C13 C14 -178.56(15)
C12 C13 C14 C15 0.9(3)
C13 C14 C15 C16 0.0(3)
C13 C14 C15 C18 179.7(2)
C14 C15 C16 C17 -1.2(4)
C18 C15 C16 C17 179.1(2)
C15 C16 C17 C12 1.4(4)
C13 C12 C17 C16 -0.5(3)
S1 C12 C17 C16 177.50(19)
